data_4110984
loop_
_publ_author_name
'Weiping Su'
'Youngjo Kim'
'Arkady Ellern'
'Ilia A. Guzei'
'John G. Verkade'

_publ_section_title
;
 Facile Synthesis of Monomeric Alumatranes
;
_journal_name_full 'Journal of the American Chemical Society'
_journal_page_first 13727
_journal_page_last 13735
_journal_paper_doi 10.1021/ja0626786
_journal_volume 128
_journal_year 2006
_chemical_formula_moiety '2(C27 H32 Al N O4), C7 H8'
_chemical_formula_sum 'C61 H72 Al2 N2 O8'
_chemical_formula_weight 1015.17
_chemical_name_systematic
; 
 ? 
;
_space_group_IT_number 2
_symmetry_cell_setting triclinic
_symmetry_space_group_name_Hall '-P 1'
_symmetry_space_group_name_H-M 'P -1'
_atom_sites_solution_hydrogens geom
_atom_sites_solution_primary direct
_atom_sites_solution_secondary difmap
_audit_creation_method SHELXL-97
_cell_angle_alpha 73.818(6)
_cell_angle_beta 68.657(6)
_cell_angle_gamma 79.926(6)
_cell_formula_units_Z 2
_cell_length_a 13.350(5)
_cell_length_b 14.565(6)
_cell_length_c 15.156(6)
_cell_measurement_reflns_used 920
_cell_measurement_temperature 173(2)
_cell_measurement_theta_max 23.05
_cell_measurement_theta_min 2.29
_cell_volume 2627.2(18)
_computing_cell_refinement 'Bruker SMART'
_computing_data_collection 'Bruker SMART'
_computing_data_reduction 'Bruker SAINT'
_computing_molecular_graphics 'Bruker SHELXTL'
_computing_publication_material 'Bruker SHELXTL'
_computing_structure_refinement 'SHELXL-97 (Sheldrick, 1997)'
_computing_structure_solution 'SHELXS-97 (Sheldrick, 1990)'
_diffrn_ambient_temperature 173(2)
_diffrn_measured_fraction_theta_full 0.996
_diffrn_measured_fraction_theta_max 0.996
_diffrn_measurement_device_type 'CCD area detector'
_diffrn_measurement_method 'phi and omega scans'
_diffrn_radiation_monochromator graphite
_diffrn_radiation_source 'fine-focus sealed tube'
_diffrn_radiation_type MoK\a
_diffrn_radiation_wavelength 0.71073
_diffrn_reflns_av_R_equivalents 0.0500
_diffrn_reflns_av_sigmaI/netI 0.0754
_diffrn_reflns_limit_h_max 13
_diffrn_reflns_limit_h_min -12
_diffrn_reflns_limit_k_max 14
_diffrn_reflns_limit_k_min -14
_diffrn_reflns_limit_l_max 15
_diffrn_reflns_limit_l_min -15
_diffrn_reflns_number 12954
_diffrn_reflns_theta_full 20.81
_diffrn_reflns_theta_max 20.81
_diffrn_reflns_theta_min 1.46
_exptl_absorpt_coefficient_mu 0.114
_exptl_absorpt_correction_T_max 1
_exptl_absorpt_correction_T_min 0.91
_exptl_absorpt_correction_type multi-scan
_exptl_absorpt_process_details 'Bruker SADABS'
_exptl_crystal_colour colorless
_exptl_crystal_density_diffrn 1.283
_exptl_crystal_density_meas ?
_exptl_crystal_description plate
_exptl_crystal_F_000 1084
_exptl_crystal_size_max 0.20
_exptl_crystal_size_mid 0.20
_exptl_crystal_size_min 0.15
_refine_diff_density_max 0.705
_refine_diff_density_min -0.346
_refine_diff_density_rms 0.060
_refine_ls_extinction_method none
_refine_ls_goodness_of_fit_ref 1.040
_refine_ls_hydrogen_treatment mixed
_refine_ls_matrix_type full
_refine_ls_number_parameters 686
_refine_ls_number_reflns 5478
_refine_ls_number_restraints 0
_refine_ls_restrained_S_all 1.040
_refine_ls_R_factor_all 0.0899
_refine_ls_R_factor_gt 0.0579
_refine_ls_shift/su_max 0.000
_refine_ls_shift/su_mean 0.000
_refine_ls_structure_factor_coef Fsqd
_refine_ls_weighting_details 'calc w=1/[\s^2^(Fo^2^)+(0.0687P)^2^+4.0217P] where P=(Fo^2^+2Fc^2^)/3'
_refine_ls_weighting_scheme calc
_refine_ls_wR_factor_gt 0.1401
_refine_ls_wR_factor_ref 0.1599
_reflns_number_gt 3907
_reflns_number_total 5478
_reflns_threshold_expression >2sigma(I)
_cod_data_source_file ja0626786si20060804_052449.cif
_cod_data_source_block ver78
_cod_depositor_comments
;
The following automatic conversions were performed:

'_exptl_crystal_density_meas' value 'none' was changed to '?' - the
value is perceived as not measured.

Automatic conversion script
Id: cif_fix_values 3008 2015-01-20 13:52:24Z robertas 
;
_cod_original_cell_volume 2627.4(17)
_cod_database_code 4110984

loop_
_symmetry_equiv_pos_as_xyz
'x, y, z'
'-x, -y, -z'

loop_
_atom_site_label
_atom_site_type_symbol
_atom_site_fract_x
_atom_site_fract_y
_atom_site_fract_z
_atom_site_U_iso_or_equiv
_atom_site_adp_type
_atom_site_occupancy
_atom_site_symmetry_multiplicity
_atom_site_calc_flag
_atom_site_refinement_flags
Al1 Al 0.37471(12) 0.78429(10) 0.27635(10) 0.0209(4) Uani 1 1 d .
Al2 Al 0.31688(12) 0.73097(10) 0.63473(11) 0.0234(4) Uani 1 1 d .
C1 C 0.3402(4) 0.9526(3) 0.1385(3) 0.0218(12) Uani 1 1 d .
C2 C 0.3718(4) 1.0463(3) 0.0953(4) 0.0253(13) Uani 1 1 d .
C3 C 0.4234(5) 1.0911(4) 0.1442(4) 0.0380(15) Uani 1 1 d .
H3A H 0.4404 1.1562 0.1058 0.057 Uiso 1 1 calc R
H3B H 0.4899 1.0526 0.1491 0.057 Uiso 1 1 calc R
H3C H 0.3735 1.0940 0.2096 0.057 Uiso 1 1 calc R
C4 C 0.3527(4) 1.0939(3) 0.0102(4) 0.0277(13) Uani 1 1 d .
H4 H 0.3712 1.1582 -0.0177 0.033 Uiso 1 1 calc R
C5 C 0.3076(4) 1.0518(4) -0.0366(4) 0.0284(13) Uani 1 1 d .
C6 C 0.2936(5) 1.1063(4) -0.1325(4) 0.0490(17) Uani 1 1 d .
H6A H 0.2406 1.0769 -0.1445 0.073 Uiso 1 1 calc R
H6B H 0.3629 1.1041 -0.1851 0.073 Uiso 1 1 calc R
H6C H 0.2683 1.1732 -0.1300 0.073 Uiso 1 1 calc R
C7 C 0.2756(4) 0.9609(3) 0.0082(4) 0.0279(13) Uani 1 1 d .
H7 H 0.2431 0.9312 -0.0219 0.034 Uiso 1 1 calc R
C8 C 0.2892(4) 0.9110(3) 0.0959(3) 0.0202(12) Uani 1 1 d .
C9 C 0.2473(4) 0.8146(3) 0.1477(4) 0.0222(12) Uani 1 1 d .
H9A H 0.1841 0.8211 0.2062 0.027 Uiso 1 1 calc R
H9B H 0.2227 0.7911 0.1043 0.027 Uiso 1 1 calc R
C10 C 0.5481(4) 0.6577(3) 0.1842(3) 0.0210(12) Uani 1 1 d .
C11 C 0.6355(4) 0.5943(3) 0.1979(4) 0.0234(13) Uani 1 1 d .
C12 C 0.6744(4) 0.5908(4) 0.2788(4) 0.0327(14) Uani 1 1 d .
H12A H 0.7287 0.5365 0.2832 0.049 Uiso 1 1 calc R
H12B H 0.6136 0.5830 0.3402 0.049 Uiso 1 1 calc R
H12C H 0.7066 0.6505 0.2666 0.049 Uiso 1 1 calc R
C13 C 0.6848(4) 0.5356(3) 0.1331(4) 0.0256(13) Uani 1 1 d .
H13 H 0.7446 0.4924 0.1414 0.031 Uiso 1 1 calc R
C14 C 0.6503(4) 0.5376(3) 0.0571(4) 0.0254(13) Uani 1 1 d .
C15 C 0.7040(5) 0.4708(4) -0.0108(4) 0.0397(15) Uani 1 1 d .
H15A H 0.7775 0.4501 -0.0097 0.060 Uiso 1 1 calc R
H15B H 0.7067 0.5046 -0.0772 0.060 Uiso 1 1 calc R
H15C H 0.6626 0.4147 0.0106 0.060 Uiso 1 1 calc R
C16 C 0.5629(4) 0.6005(3) 0.0465(3) 0.0255(13) Uani 1 1 d .
H16 H 0.5368 0.6021 -0.0045 0.031 Uiso 1 1 calc R
C17 C 0.5122(4) 0.6614(3) 0.1089(4) 0.0216(12) Uani 1 1 d .
C18 C 0.4243(4) 0.7352(3) 0.0899(3) 0.0221(12) Uani 1 1 d .
H18A H 0.4543 0.7985 0.0602 0.027 Uiso 1 1 calc R
H18B H 0.3998 0.7193 0.0420 0.027 Uiso 1 1 calc R
C19 C 0.1751(4) 0.6955(3) 0.3804(4) 0.0195(12) Uani 1 1 d .
C20 C 0.0781(4) 0.7021(3) 0.4552(4) 0.0246(13) Uani 1 1 d .
C21 C 0.0648(4) 0.7548(4) 0.5315(4) 0.0361(15) Uani 1 1 d .
H21A H 0.0916 0.7126 0.5824 0.054 Uiso 1 1 calc R
H21B H -0.0117 0.7746 0.5604 0.054 Uiso 1 1 calc R
H21C H 0.1059 0.8116 0.5015 0.054 Uiso 1 1 calc R
C22 C -0.0086(4) 0.6590(3) 0.4582(4) 0.0290(13) Uani 1 1 d .
H22 H -0.0746 0.6618 0.5105 0.035 Uiso 1 1 calc R
C23 C -0.0026(4) 0.6123(3) 0.3884(4) 0.0245(13) Uani 1 1 d .
C24 C -0.0980(4) 0.5651(4) 0.3950(4) 0.0361(15) Uani 1 1 d .
H24A H -0.0937 0.5634 0.3295 0.054 Uiso 1 1 calc R
H24B H -0.1650 0.6017 0.4247 0.054 Uiso 1 1 calc R
H24C H -0.0973 0.4995 0.4352 0.054 Uiso 1 1 calc R
C25 C 0.0930(4) 0.6106(3) 0.3133(4) 0.0247(13) Uani 1 1 d .
H25 H 0.0983 0.5805 0.2635 0.030 Uiso 1 1 calc R
C26 C 0.1830(4) 0.6515(3) 0.3072(3) 0.0188(12) Uani 1 1 d .
C27 C 0.2845(4) 0.6480(3) 0.2244(3) 0.0216(12) Uani 1 1 d .
H27A H 0.2708 0.6242 0.1749 0.026 Uiso 1 1 calc R
H27B H 0.3385 0.6017 0.2477 0.026 Uiso 1 1 calc R
C28 C 0.3346(4) 0.9337(3) 0.5461(3) 0.0227(13) Uani 1 1 d .
C29 C 0.2901(4) 1.0082(4) 0.4890(4) 0.0276(13) Uani 1 1 d .
C30 C 0.2347(5) 0.9920(4) 0.4256(4) 0.0406(15) Uani 1 1 d .
H30A H 0.1844 0.9423 0.4627 0.061 Uiso 1 1 calc R
H30B H 0.2886 0.9712 0.3691 0.061 Uiso 1 1 calc R
H30C H 0.1949 1.0518 0.4032 0.061 Uiso 1 1 calc R
C31 C 0.2954(4) 1.1018(3) 0.4943(4) 0.0294(14) Uani 1 1 d .
H31 H 0.2668 1.1543 0.4544 0.035 Uiso 1 1 calc R
C32 C 0.3405(4) 1.1198(3) 0.5555(4) 0.0313(14) Uani 1 1 d .
C33 C 0.3412(5) 1.2207(3) 0.5628(4) 0.0440(16) Uani 1 1 d .
H33A H 0.4123 1.2442 0.5236 0.066 Uiso 1 1 calc R
H33B H 0.3256 1.2213 0.6310 0.066 Uiso 1 1 calc R
H33C H 0.2860 1.2623 0.5386 0.066 Uiso 1 1 calc R
C34 C 0.3802(4) 1.0444(4) 0.6128(4) 0.0294(14) Uani 1 1 d .
H34 H 0.4097 1.0563 0.6565 0.035 Uiso 1 1 calc R
C35 C 0.3789(4) 0.9507(3) 0.6093(3) 0.0224(12) Uani 1 1 d .
C36 C 0.4228(4) 0.8689(3) 0.6730(4) 0.0268(13) Uani 1 1 d .
H36A H 0.4897 0.8391 0.6322 0.032 Uiso 1 1 calc R
H36B H 0.4417 0.8933 0.7192 0.032 Uiso 1 1 calc R
C37 C 0.1359(4) 0.7048(3) 0.8079(4) 0.0259(13) Uani 1 1 d .
C38 C 0.0568(4) 0.6416(3) 0.8627(4) 0.0272(13) Uani 1 1 d .
C39 C 0.0285(4) 0.5771(4) 0.8159(4) 0.0394(15) Uani 1 1 d .
H39A H -0.0305 0.5395 0.8638 0.059 Uiso 1 1 calc R
H39B H 0.0917 0.5337 0.7921 0.059 Uiso 1 1 calc R
H39C H 0.0058 0.6157 0.7612 0.059 Uiso 1 1 calc R
C40 C 0.0036(4) 0.6434(4) 0.9599(4) 0.0317(14) Uani 1 1 d .
H40 H -0.0522 0.6018 0.9974 0.038 Uiso 1 1 calc R
C41 C 0.0284(4) 0.7031(4) 1.0045(4) 0.0299(14) Uani 1 1 d .
C42 C -0.0301(5) 0.7019(4) 1.1099(4) 0.0468(16) Uani 1 1 d .
H42A H -0.1049 0.7284 1.1187 0.070 Uiso 1 1 calc R
H42B H 0.0057 0.7408 1.1311 0.070 Uiso 1 1 calc R
H42C H -0.0294 0.6358 1.1489 0.070 Uiso 1 1 calc R
C43 C 0.1079(4) 0.7644(3) 0.9477(4) 0.0299(14) Uani 1 1 d .
H43 H 0.1266 0.8059 0.9767 0.036 Uiso 1 1 calc R
C44 C 0.1616(4) 0.7674(3) 0.8491(4) 0.0253(13) Uani 1 1 d .
C45 C 0.2415(4) 0.8389(3) 0.7867(4) 0.0268(13) Uani 1 1 d .
H45A H 0.2097 0.8875 0.7419 0.032 Uiso 1 1 calc R
H45B H 0.2565 0.8723 0.8287 0.032 Uiso 1 1 calc R
C46 C 0.5076(4) 0.6328(3) 0.6723(4) 0.0258(13) Uani 1 1 d .
C47 C 0.6029(4) 0.5820(3) 0.6324(4) 0.0257(13) Uani 1 1 d .
C48 C 0.6091(4) 0.5248(4) 0.5608(4) 0.0335(14) Uani 1 1 d .
H48A H 0.5905 0.5676 0.5055 0.050 Uiso 1 1 calc R
H48B H 0.5582 0.4749 0.5932 0.050 Uiso 1 1 calc R
H48C H 0.6825 0.4948 0.5376 0.050 Uiso 1 1 calc R
C49 C 0.6920(4) 0.5848(3) 0.6572(4) 0.0283(13) Uani 1 1 d .
H49 H 0.7582 0.5514 0.6274 0.034 Uiso 1 1 calc R
C50 C 0.6879(5) 0.6348(4) 0.7244(4) 0.0314(14) Uani 1 1 d .
C51 C 0.7869(5) 0.6427(4) 0.7443(5) 0.0502(17) Uani 1 1 d .
H51A H 0.8200 0.7015 0.7018 0.075 Uiso 1 1 calc R
H51B H 0.8381 0.5870 0.7315 0.075 Uiso 1 1 calc R
H51C H 0.7678 0.6448 0.8126 0.075 Uiso 1 1 calc R
C52 C 0.5887(5) 0.6781(3) 0.7692(4) 0.0282(13) Uani 1 1 d .
H52 H 0.5822 0.7094 0.8186 0.034 Uiso 1 1 calc R
C53 C 0.4993(4) 0.6778(3) 0.7454(3) 0.0219(13) Uani 1 1 d .
C54 C 0.3914(4) 0.7220(3) 0.7966(4) 0.0284(13) Uani 1 1 d .
H54A H 0.3413 0.6709 0.8328 0.034 Uiso 1 1 calc R
H54B H 0.3985 0.7525 0.8445 0.034 Uiso 1 1 calc R
C55 C 0.1028(6) 0.1456(5) 0.2236(7) 0.122(4) Uani 1 1 d .
H55A H 0.0555 0.1796 0.2731 0.183 Uiso 1 1 calc R
H55B H 0.1182 0.1895 0.1590 0.183 Uiso 1 1 calc R
H55C H 0.1705 0.1218 0.2368 0.183 Uiso 1 1 calc R
C56 C 0.0437(5) 0.0561(5) 0.2267(6) 0.063(2) Uani 1 1 d .
C57 C 0.0073(6) -0.0064(7) 0.3168(6) 0.080(2) Uani 1 1 d .
H57 H 0.0178 0.0052 0.3714 0.096 Uiso 1 1 calc R
C58 C -0.0423(7) -0.0827(6) 0.3279(7) 0.083(2) Uani 1 1 d .
H58 H -0.0676 -0.1241 0.3908 0.100 Uiso 1 1 calc R
C59 C -0.0577(6) -0.1030(6) 0.2516(7) 0.081(2) Uani 1 1 d .
H59 H -0.0936 -0.1578 0.2615 0.098 Uiso 1 1 calc R
C60 C -0.0214(6) -0.0443(6) 0.1604(7) 0.078(2) Uani 1 1 d .
H60 H -0.0307 -0.0577 0.1061 0.093 Uiso 1 1 calc R
C61 C 0.0286(5) 0.0340(5) 0.1497(6) 0.063(2) Uani 1 1 d .
H61 H 0.0541 0.0751 0.0867 0.075 Uiso 1 1 calc R
N1 N 0.3298(3) 0.7427(2) 0.1778(3) 0.0176(10) Uani 1 1 d .
N2 N 0.3446(3) 0.7949(3) 0.7287(3) 0.0228(10) Uani 1 1 d .
O1 O 0.3590(3) 0.9051(2) 0.2216(2) 0.0262(9) Uani 1 1 d .
O2 O 0.4987(3) 0.7157(2) 0.2473(2) 0.0251(8) Uani 1 1 d .
O3 O 0.2640(3) 0.7331(2) 0.3770(2) 0.0235(8) Uani 1 1 d .
O4 O 0.4264(4) 0.8166(3) 0.3663(3) 0.0260(9) Uani 1 1 d .
O5 O 0.3331(3) 0.8403(2) 0.5420(2) 0.0273(9) Uani 1 1 d .
O6 O 0.1876(3) 0.7050(2) 0.7124(2) 0.0295(9) Uani 1 1 d .
O7 O 0.4234(3) 0.6422(2) 0.6397(2) 0.0273(9) Uani 1 1 d .
O8 O 0.3037(3) 0.6698(3) 0.5419(3) 0.0300(9) Uani 1 1 d .
H3O H 0.392(5) 0.827(4) 0.424(5) 0.04(2) Uiso 1 1 d .
H1O H 0.361(7) 0.627(6) 0.529(6) 0.12(4) Uiso 1 1 d .
H4O H 0.487(6) 0.791(5) 0.363(5) 0.07(3) Uiso 1 1 d .
H2O H 0.282(4) 0.697(4) 0.483(4) 0.053 Uiso 1 1 d .

loop_
_atom_site_aniso_label
_atom_site_aniso_U_11
_atom_site_aniso_U_22
_atom_site_aniso_U_33
_atom_site_aniso_U_23
_atom_site_aniso_U_13
_atom_site_aniso_U_12
Al1 0.0252(9) 0.0226(8) 0.0184(9) -0.0056(7) -0.0073(7) -0.0090(7)
Al2 0.0312(10) 0.0225(9) 0.0192(9) -0.0056(7) -0.0084(8) -0.0078(7)
C1 0.024(3) 0.020(3) 0.017(3) -0.004(2) -0.003(3) 0.000(2)
C2 0.028(3) 0.021(3) 0.026(3) -0.005(3) -0.005(3) -0.009(2)
C3 0.049(4) 0.028(3) 0.041(4) -0.013(3) -0.012(3) -0.012(3)
C4 0.027(3) 0.017(3) 0.033(4) -0.001(3) -0.005(3) -0.006(2)
C5 0.032(3) 0.028(3) 0.023(3) 0.001(3) -0.009(3) -0.008(3)
C6 0.058(4) 0.045(4) 0.045(4) 0.005(3) -0.025(4) -0.013(3)
C7 0.030(3) 0.029(3) 0.027(3) -0.003(3) -0.014(3) -0.008(3)
C8 0.022(3) 0.020(3) 0.021(3) -0.007(2) -0.007(3) -0.005(2)
C9 0.026(3) 0.025(3) 0.021(3) -0.005(2) -0.011(3) -0.008(2)
C10 0.024(3) 0.023(3) 0.014(3) -0.008(2) 0.004(3) -0.013(3)
C11 0.022(3) 0.025(3) 0.022(3) -0.004(2) -0.004(3) -0.008(3)
C12 0.028(3) 0.042(3) 0.035(4) -0.011(3) -0.017(3) -0.002(3)
C13 0.023(3) 0.024(3) 0.027(3) -0.006(3) -0.005(3) -0.003(2)
C14 0.031(3) 0.026(3) 0.017(3) -0.007(2) 0.001(3) -0.012(3)
C15 0.052(4) 0.034(3) 0.028(3) -0.011(3) -0.006(3) 0.001(3)
C16 0.033(4) 0.025(3) 0.015(3) -0.002(3) -0.003(3) -0.010(3)
C17 0.025(3) 0.021(3) 0.018(3) -0.007(2) -0.001(3) -0.010(2)
C18 0.029(3) 0.023(3) 0.015(3) -0.005(2) -0.006(3) -0.008(2)
C19 0.017(3) 0.019(3) 0.025(3) 0.000(2) -0.010(3) -0.008(2)
C20 0.021(3) 0.029(3) 0.022(3) -0.002(2) -0.005(3) -0.008(2)
C21 0.029(3) 0.055(4) 0.029(3) -0.018(3) -0.005(3) -0.013(3)
C22 0.024(3) 0.037(3) 0.022(3) -0.005(3) -0.001(3) -0.010(3)
C23 0.022(3) 0.029(3) 0.021(3) -0.002(3) -0.006(3) -0.009(2)
C24 0.030(3) 0.044(3) 0.041(4) -0.015(3) -0.009(3) -0.016(3)
C25 0.035(4) 0.020(3) 0.027(3) -0.004(2) -0.018(3) -0.005(3)
C26 0.023(3) 0.016(3) 0.017(3) -0.001(2) -0.006(3) -0.007(2)
C27 0.029(3) 0.017(3) 0.021(3) -0.005(2) -0.008(3) -0.007(2)
C28 0.032(3) 0.018(3) 0.015(3) -0.004(2) -0.001(3) -0.010(2)
C29 0.030(3) 0.031(3) 0.023(3) -0.005(3) -0.011(3) -0.004(3)
C30 0.057(4) 0.036(3) 0.036(4) -0.007(3) -0.027(3) 0.002(3)
C31 0.033(4) 0.024(3) 0.029(3) -0.006(3) -0.010(3) 0.002(3)
C32 0.046(4) 0.017(3) 0.025(3) 0.003(3) -0.009(3) -0.008(3)
C33 0.064(4) 0.021(3) 0.045(4) -0.005(3) -0.017(3) -0.008(3)
C34 0.035(3) 0.036(4) 0.019(3) -0.009(3) -0.002(3) -0.017(3)
C35 0.030(3) 0.024(3) 0.013(3) -0.005(2) -0.003(3) -0.009(2)
C36 0.033(3) 0.026(3) 0.024(3) -0.006(2) -0.008(3) -0.013(3)
C37 0.031(3) 0.031(3) 0.014(3) -0.005(3) -0.005(3) -0.002(3)
C38 0.021(3) 0.029(3) 0.028(4) -0.002(3) -0.005(3) -0.008(3)
C39 0.031(4) 0.045(4) 0.042(4) -0.003(3) -0.012(3) -0.017(3)
C40 0.024(3) 0.029(3) 0.035(4) 0.000(3) -0.006(3) -0.003(3)
C41 0.032(3) 0.028(3) 0.027(3) -0.006(3) -0.006(3) -0.005(3)
C42 0.054(4) 0.050(4) 0.030(4) -0.011(3) -0.004(3) -0.006(3)
C43 0.035(4) 0.026(3) 0.031(4) -0.008(3) -0.012(3) -0.004(3)
C44 0.030(3) 0.026(3) 0.021(3) -0.010(3) -0.007(3) -0.002(3)
C45 0.031(3) 0.031(3) 0.020(3) -0.008(3) -0.007(3) -0.006(3)
C46 0.036(4) 0.019(3) 0.027(3) 0.001(3) -0.017(3) -0.010(3)
C47 0.032(4) 0.019(3) 0.026(3) -0.001(2) -0.011(3) -0.005(3)
C48 0.038(4) 0.030(3) 0.032(3) -0.011(3) -0.009(3) -0.001(3)
C49 0.032(4) 0.023(3) 0.028(3) 0.002(3) -0.012(3) -0.006(2)
C50 0.038(4) 0.025(3) 0.034(4) 0.005(3) -0.021(3) -0.011(3)
C51 0.047(4) 0.052(4) 0.058(4) -0.004(3) -0.026(4) -0.015(3)
C52 0.041(4) 0.027(3) 0.024(3) -0.005(3) -0.017(3) -0.011(3)
C53 0.031(4) 0.018(3) 0.016(3) 0.001(2) -0.010(3) -0.004(2)
C54 0.040(4) 0.027(3) 0.022(3) -0.003(3) -0.012(3) -0.012(3)
C55 0.046(5) 0.053(5) 0.180(10) 0.023(5) 0.012(6) 0.030(4)
C56 0.042(5) 0.064(5) 0.079(6) -0.016(5) -0.022(4) 0.011(4)
C57 0.072(6) 0.101(7) 0.072(6) -0.016(5) -0.031(5) -0.012(5)
C58 0.067(6) 0.089(7) 0.078(7) -0.010(5) -0.015(5) -0.004(5)
C59 0.066(6) 0.073(6) 0.095(7) -0.025(6) -0.013(6) -0.003(4)
C60 0.076(6) 0.075(6) 0.087(7) -0.028(5) -0.026(5) -0.004(5)
C61 0.051(5) 0.067(5) 0.064(5) -0.014(4) -0.020(4) 0.012(4)
N1 0.020(2) 0.019(2) 0.013(2) -0.0015(18) -0.002(2) -0.0086(19)
N2 0.026(3) 0.020(2) 0.020(2) 0.000(2) -0.004(2) -0.010(2)
O1 0.040(2) 0.0199(19) 0.024(2) -0.0051(16) -0.0126(18) -0.0115(16)
O2 0.027(2) 0.034(2) 0.022(2) -0.0137(17) -0.0101(17) -0.0057(16)
O3 0.027(2) 0.0298(19) 0.018(2) -0.0086(15) -0.0066(17) -0.0107(16)
O4 0.030(3) 0.035(2) 0.019(3) -0.0134(18) -0.007(2) -0.008(2)
O5 0.043(2) 0.023(2) 0.020(2) -0.0078(16) -0.0109(18) -0.0074(16)
O6 0.035(2) 0.034(2) 0.026(2) -0.0130(17) -0.0092(19) -0.0110(17)
O7 0.031(2) 0.027(2) 0.032(2) -0.0096(16) -0.0182(19) -0.0038(16)
O8 0.044(3) 0.028(2) 0.026(2) -0.0109(18) -0.016(2) -0.0040(19)

loop_
_atom_type_symbol
_atom_type_description
_atom_type_scat_dispersion_real
_atom_type_scat_dispersion_imag
_atom_type_scat_source
C C 0.0033 0.0016 'International Tables Vol C Tables 4.2.6.8 and 6.1.1.4'
H H 0.0000 0.0000 'International Tables Vol C Tables 4.2.6.8 and 6.1.1.4'
N N 0.0061 0.0033 'International Tables Vol C Tables 4.2.6.8 and 6.1.1.4'
O O 0.0106 0.0060 'International Tables Vol C Tables 4.2.6.8 and 6.1.1.4'
Al Al 0.0645 0.0514 'International Tables Vol C Tables 4.2.6.8 and 6.1.1.4'

loop_
_geom_angle_atom_site_label_1
_geom_angle_atom_site_label_2
_geom_angle_atom_site_label_3
_geom_angle
O1 Al1 O2 122.78(17)
O1 Al1 O3 117.84(17)
O2 Al1 O3 118.86(17)
O1 Al1 O4 90.12(16)
O2 Al1 O4 83.87(19)
O3 Al1 O4 88.95(17)
O1 Al1 N1 92.55(15)
O2 Al1 N1 91.82(16)
O3 Al1 N1 92.83(15)
O4 Al1 N1 175.7(2)
O6 Al2 O7 118.47(17)
O6 Al2 O5 118.42(18)
O7 Al2 O5 122.52(18)
O6 Al2 O8 91.16(17)
O7 Al2 O8 83.76(18)
O5 Al2 O8 87.66(16)
O6 Al2 N2 93.25(16)
O7 Al2 N2 92.65(16)
O5 Al2 N2 91.72(15)
O8 Al2 N2 175.28(19)
O1 C1 C8 121.2(4)
O1 C1 C2 118.9(4)
C8 C1 C2 119.9(4)
C4 C2 C1 118.4(5)
C4 C2 C3 122.5(4)
C1 C2 C3 119.1(5)
C2 C3 H3A 109.5
C2 C3 H3B 109.5
H3A C3 H3B 109.5
C2 C3 H3C 109.5
H3A C3 H3C 109.5
H3B C3 H3C 109.5
C2 C4 C5 122.7(5)
C2 C4 H4 118.6
C5 C4 H4 118.6
C7 C5 C4 117.5(5)
C7 C5 C6 122.4(5)
C4 C5 C6 120.2(5)
C5 C6 H6A 109.5
C5 C6 H6B 109.5
H6A C6 H6B 109.5
C5 C6 H6C 109.5
H6A C6 H6C 109.5
H6B C6 H6C 109.5
C5 C7 C8 122.2(5)
C5 C7 H7 118.9
C8 C7 H7 118.9
C7 C8 C1 119.2(4)
C7 C8 C9 121.8(4)
C1 C8 C9 119.0(4)
N1 C9 C8 112.6(4)
N1 C9 H9A 109.1
C8 C9 H9A 109.1
N1 C9 H9B 109.1
C8 C9 H9B 109.1
H9A C9 H9B 107.8
O2 C10 C17 120.6(4)
O2 C10 C11 118.7(4)
C17 C10 C11 120.8(4)
C13 C11 C10 117.9(5)
C13 C11 C12 121.4(5)
C10 C11 C12 120.7(4)
C11 C12 H12A 109.5
C11 C12 H12B 109.5
H12A C12 H12B 109.5
C11 C12 H12C 109.5
H12A C12 H12C 109.5
H12B C12 H12C 109.5
C14 C13 C11 122.6(5)
C14 C13 H13 118.7
C11 C13 H13 118.7
C13 C14 C16 117.9(4)
C13 C14 C15 121.2(5)
C16 C14 C15 120.8(5)
C14 C15 H15A 109.5
C14 C15 H15B 109.5
H15A C15 H15B 109.5
C14 C15 H15C 109.5
H15A C15 H15C 109.5
H15B C15 H15C 109.5
C14 C16 C17 121.4(5)
C14 C16 H16 119.3
C17 C16 H16 119.3
C10 C17 C16 119.4(5)
C10 C17 C18 120.3(4)
C16 C17 C18 120.1(4)
N1 C18 C17 114.2(4)
N1 C18 H18A 108.7
C17 C18 H18A 108.7
N1 C18 H18B 108.7
C17 C18 H18B 108.7
H18A C18 H18B 107.6
O3 C19 C20 120.4(4)
O3 C19 C26 119.3(4)
C20 C19 C26 120.3(4)
C19 C20 C22 118.4(5)
C19 C20 C21 121.7(4)
C22 C20 C21 119.9(5)
C20 C21 H21A 109.5
C20 C21 H21B 109.5
H21A C21 H21B 109.5
C20 C21 H21C 109.5
H21A C21 H21C 109.5
H21B C21 H21C 109.5
C23 C22 C20 122.7(5)
C23 C22 H22 118.6
C20 C22 H22 118.6
C25 C23 C22 117.3(5)
C25 C23 C24 121.6(5)
C22 C23 C24 121.1(5)
C23 C24 H24A 109.5
C23 C24 H24B 109.5
H24A C24 H24B 109.5
C23 C24 H24C 109.5
H24A C24 H24C 109.5
H24B C24 H24C 109.5
C23 C25 C26 122.4(5)
C23 C25 H25 118.8
C26 C25 H25 118.8
C19 C26 C25 118.7(5)
C19 C26 C27 121.0(4)
C25 C26 C27 120.3(4)
C26 C27 N1 113.0(4)
C26 C27 H27A 109.0
N1 C27 H27A 109.0
C26 C27 H27B 109.0
N1 C27 H27B 109.0
H27A C27 H27B 107.8
C29 C28 O5 119.6(4)
C29 C28 C35 121.1(4)
O5 C28 C35 119.3(4)
C28 C29 C31 117.6(5)
C28 C29 C30 122.4(5)
C31 C29 C30 120.0(5)
C29 C30 H30A 109.5
C29 C30 H30B 109.5
H30A C30 H30B 109.5
C29 C30 H30C 109.5
H30A C30 H30C 109.5
H30B C30 H30C 109.5
C32 C31 C29 122.0(5)
C32 C31 H31 119.0
C29 C31 H31 119.0
C34 C32 C31 118.6(5)
C34 C32 C33 120.3(5)
C31 C32 C33 121.0(5)
C32 C33 H33A 109.5
C32 C33 H33B 109.5
H33A C33 H33B 109.5
C32 C33 H33C 109.5
H33A C33 H33C 109.5
H33B C33 H33C 109.5
C32 C34 C35 121.8(5)
C32 C34 H34 119.1
C35 C34 H34 119.1
C34 C35 C28 118.8(4)
C34 C35 C36 121.0(4)
C28 C35 C36 120.2(4)
N2 C36 C35 112.2(4)
N2 C36 H36A 109.2
C35 C36 H36A 109.2
N2 C36 H36B 109.2
C35 C36 H36B 109.2
H36A C36 H36B 107.9
O6 C37 C44 120.2(4)
O6 C37 C38 118.8(4)
C44 C37 C38 121.0(5)
C40 C38 C37 118.0(5)
C40 C38 C39 122.0(5)
C37 C38 C39 119.9(5)
C38 C39 H39A 109.5
C38 C39 H39B 109.5
H39A C39 H39B 109.5
C38 C39 H39C 109.5
H39A C39 H39C 109.5
H39B C39 H39C 109.5
C41 C40 C38 122.9(5)
C41 C40 H40 118.6
C38 C40 H40 118.6
C43 C41 C40 117.3(5)
C43 C41 C42 121.5(5)
C40 C41 C42 121.1(5)
C41 C42 H42A 109.5
C41 C42 H42B 109.5
H42A C42 H42B 109.5
C41 C42 H42C 109.5
H42A C42 H42C 109.5
H42B C42 H42C 109.5
C41 C43 C44 122.1(5)
C41 C43 H43 118.9
C44 C43 H43 118.9
C37 C44 C43 118.6(5)
C37 C44 C45 119.6(5)
C43 C44 C45 121.7(4)
N2 C45 C44 112.9(4)
N2 C45 H45A 109.0
C44 C45 H45A 109.0
N2 C45 H45B 109.0
C44 C45 H45B 109.0
H45A C45 H45B 107.8
O7 C46 C47 120.9(5)
O7 C46 C53 119.9(5)
C47 C46 C53 119.2(5)
C46 C47 C49 119.6(5)
C46 C47 C48 119.5(5)
C49 C47 C48 120.9(5)
C47 C48 H48A 109.5
C47 C48 H48B 109.5
H48A C48 H48B 109.5
C47 C48 H48C 109.5
H48A C48 H48C 109.5
H48B C48 H48C 109.5
C47 C49 C50 122.1(5)
C47 C49 H49 118.9
C50 C49 H49 118.9
C52 C50 C49 116.7(5)
C52 C50 C51 122.3(5)
C49 C50 C51 121.0(5)
C50 C51 H51A 109.5
C50 C51 H51B 109.5
H51A C51 H51B 109.5
C50 C51 H51C 109.5
H51A C51 H51C 109.5
H51B C51 H51C 109.5
C53 C52 C50 122.5(5)
C53 C52 H52 118.7
C50 C52 H52 118.7
C52 C53 C46 119.5(5)
C52 C53 C54 122.2(5)
C46 C53 C54 118.3(5)
N2 C54 C53 112.7(4)
N2 C54 H54A 109.1
C53 C54 H54A 109.1
N2 C54 H54B 109.1
C53 C54 H54B 109.1
H54A C54 H54B 107.8
C56 C55 H55A 109.5
C56 C55 H55B 109.5
H55A C55 H55B 109.5
C56 C55 H55C 109.5
H55A C55 H55C 109.5
H55B C55 H55C 109.5
C57 C56 C61 116.9(7)
C57 C56 C55 115.4(8)
C61 C56 C55 127.6(8)
C58 C57 C56 120.6(8)
C58 C57 H57 119.7
C56 C57 H57 119.7
C57 C58 C59 121.8(8)
C57 C58 H58 119.1
C59 C58 H58 119.1
C58 C59 C60 119.8(8)
C58 C59 H59 120.1
C60 C59 H59 120.1
C61 C60 C59 118.1(8)
C61 C60 H60 121.0
C59 C60 H60 121.0
C60 C61 C56 122.7(7)
C60 C61 H61 118.6
C56 C61 H61 118.6
C18 N1 C27 109.5(3)
C18 N1 C9 108.4(3)
C27 N1 C9 109.7(3)
C18 N1 Al1 110.3(3)
C27 N1 Al1 108.8(3)
C9 N1 Al1 110.2(3)
C54 N2 C45 108.5(4)
C54 N2 C36 107.9(4)
C45 N2 C36 110.2(4)
C54 N2 Al2 110.0(3)
C45 N2 Al2 109.9(3)
C36 N2 Al2 110.2(3)
C1 O1 Al1 133.5(3)
C10 O2 Al1 134.9(3)
C19 O3 Al1 131.2(3)
C19 O3 H2O 110.0(19)
Al1 O3 H2O 116.6(19)
Al1 O4 H3O 131(4)
Al1 O4 H4O 112(5)
H3O O4 H4O 110(6)
C28 O5 Al2 131.1(3)
C37 O6 Al2 132.2(3)
C46 O7 Al2 133.2(3)
Al2 O8 H1O 107(5)
Al2 O8 H2O 131(3)
H1O O8 H2O 110(6)

loop_
_geom_bond_atom_site_label_1
_geom_bond_atom_site_label_2
_geom_bond_distance
Al1 O1 1.736(3)
Al1 O2 1.752(4)
Al1 O3 1.783(3)
Al1 O4 1.926(4)
Al1 N1 2.058(4)
Al2 O6 1.735(4)
Al2 O7 1.755(4)
Al2 O5 1.792(3)
Al2 O8 1.933(4)
Al2 N2 2.067(4)
C1 O1 1.346(6)
C1 C8 1.390(7)
C1 C2 1.404(6)
C2 C4 1.374(7)
C2 C3 1.499(7)
C3 H3A 0.9800
C3 H3B 0.9800
C3 H3C 0.9800
C4 C5 1.388(7)
C4 H4 0.9500
C5 C7 1.372(7)
C5 C6 1.509(7)
C6 H6A 0.9800
C6 H6B 0.9800
C6 H6C 0.9800
C7 C8 1.385(7)
C7 H7 0.9500
C8 C9 1.497(6)
C9 N1 1.488(6)
C9 H9A 0.9900
C9 H9B 0.9900
C10 O2 1.364(6)
C10 C17 1.375(7)
C10 C11 1.396(7)
C11 C13 1.389(7)
C11 C12 1.482(7)
C12 H12A 0.9800
C12 H12B 0.9800
C12 H12C 0.9800
C13 C14 1.379(7)
C13 H13 0.9500
C14 C16 1.380(7)
C14 C15 1.516(7)
C15 H15A 0.9800
C15 H15B 0.9800
C15 H15C 0.9800
C16 C17 1.389(7)
C16 H16 0.9500
C17 C18 1.500(7)
C18 N1 1.479(6)
C18 H18A 0.9900
C18 H18B 0.9900
C19 O3 1.370(5)
C19 C20 1.386(7)
C19 C26 1.393(7)
C20 C22 1.390(7)
C20 C21 1.501(7)
C21 H21A 0.9800
C21 H21B 0.9800
C21 H21C 0.9800
C22 C23 1.383(7)
C22 H22 0.9500
C23 C25 1.368(7)
C23 C24 1.510(7)
C24 H24A 0.9800
C24 H24B 0.9800
C24 H24C 0.9800
C25 C26 1.394(6)
C25 H25 0.9500
C26 C27 1.480(6)
C27 N1 1.486(6)
C27 H27A 0.9900
C27 H27B 0.9900
C28 C29 1.380(7)
C28 O5 1.383(5)
C28 C35 1.387(7)
C29 C31 1.403(7)
C29 C30 1.494(7)
C30 H30A 0.9800
C30 H30B 0.9800
C30 H30C 0.9800
C31 C32 1.375(7)
C31 H31 0.9500
C32 C34 1.357(7)
C32 C33 1.506(7)
C33 H33A 0.9800
C33 H33B 0.9800
C33 H33C 0.9800
C34 C35 1.385(6)
C34 H34 0.9500
C35 C36 1.490(7)
C36 N2 1.487(6)
C36 H36A 0.9900
C36 H36B 0.9900
C37 O6 1.358(6)
C37 C44 1.386(7)
C37 C38 1.389(7)
C38 C40 1.389(7)
C38 C39 1.488(7)
C39 H39A 0.9800
C39 H39B 0.9800
C39 H39C 0.9800
C40 C41 1.382(7)
C40 H40 0.9500
C41 C43 1.379(7)
C41 C42 1.499(7)
C42 H42A 0.9800
C42 H42B 0.9800
C42 H42C 0.9800
C43 C44 1.393(7)
C43 H43 0.9500
C44 C45 1.491(7)
C45 N2 1.485(6)
C45 H45A 0.9900
C45 H45B 0.9900
C46 O7 1.356(6)
C46 C47 1.376(7)
C46 C53 1.399(7)
C47 C49 1.382(7)
C47 C48 1.514(7)
C48 H48A 0.9800
C48 H48B 0.9800
C48 H48C 0.9800
C49 C50 1.389(7)
C49 H49 0.9500
C50 C52 1.381(7)
C50 C51 1.487(7)
C51 H51A 0.9800
C51 H51B 0.9800
C51 H51C 0.9800
C52 C53 1.368(7)
C52 H52 0.9500
C53 C54 1.494(7)
C54 N2 1.484(6)
C54 H54A 0.9900
C54 H54B 0.9900
C55 C56 1.619(11)
C55 H55A 0.9800
C55 H55B 0.9800
C55 H55C 0.9800
C56 C57 1.381(10)
C56 C61 1.383(9)
C57 C58 1.334(10)
C57 H57 0.9500
C58 C59 1.361(11)
C58 H58 0.9500
C59 C60 1.370(10)
C59 H59 0.9500
C60 C61 1.362(10)
C60 H60 0.9500
C61 H61 0.9500
O3 H2O 1.63(6)
O4 H3O 0.87(6)
O4 H4O 0.82(7)
O8 H1O 0.90(8)
O8 H2O 1.00(6)
